data_4060231
loop_
_publ_author_name
'Xiaolan Wei'
'Patrick J. Carroll'
'Larry G. Sneddon'

_publ_section_title
;
 New Routes to Organodecaborane Polymers via Ruthenium-Catalyzed
 Ring-Opening Metathesis Polymerization
;
_journal_name_full Organometallics
_journal_page_first 163
_journal_page_last 165
_journal_paper_doi 10.1021/om0342107
_journal_volume 23
_journal_year 2004
_chemical_formula_sum 'C7 H22 B10'
_chemical_formula_weight 214.35
_space_group_IT_number 14
_symmetry_cell_setting monoclinic
_symmetry_space_group_name_Hall '-P 2ybc'
_symmetry_space_group_name_H-M 'P 1 21/c 1'
_atom_sites_solution_hydrogens geom
_atom_sites_solution_primary direct
_audit_creation_method SHELXL-97
_cell_angle_alpha 90.00
_cell_angle_beta 117.287(3)
_cell_angle_gamma 90.00
_cell_formula_units_Z 4
_cell_length_a 10.906(2)
_cell_length_b 13.048(2)
_cell_length_c 10.811(2)
_cell_measurement_temperature 143(1)
_cell_volume 1367.3(5)
_computing_data_collection 'CrystalClear (Rigaku, 1999)'
_computing_data_reduction 'CrystalClear (Rigaku, 1999)'
_computing_structure_refinement 'SHELXL-97 (Sheldrick, 1997)'
_computing_structure_solution 'SIR97 (Altomare, 1999)'
_diffrn_ambient_temperature 143(1)
_diffrn_measured_fraction_theta_full 0.971
_diffrn_measured_fraction_theta_max 0.971
_diffrn_measurement_device 'CCD Area Detector'
_diffrn_measurement_device_type 'Rigaku Mercury'
_diffrn_measurement_method 'phi and omega rotations'
_diffrn_radiation_monochromator graphite
_diffrn_radiation_source 'rotating anode'
_diffrn_radiation_type MoK\a
_diffrn_radiation_wavelength 0.71069
_diffrn_reflns_av_R_equivalents 0.0224
_diffrn_reflns_av_sigmaI/netI 0.0249
_diffrn_reflns_limit_h_max 12
_diffrn_reflns_limit_h_min -11
_diffrn_reflns_limit_k_max 12
_diffrn_reflns_limit_k_min -15
_diffrn_reflns_limit_l_max 12
_diffrn_reflns_limit_l_min -10
_diffrn_reflns_number 7237
_diffrn_reflns_theta_full 25.35
_diffrn_reflns_theta_max 25.35
_diffrn_reflns_theta_min 2.62
_exptl_absorpt_coefficient_mu 0.047
_exptl_absorpt_correction_T_max 0.812
_exptl_absorpt_correction_T_min 1.000
_exptl_absorpt_correction_type multi-scan
_exptl_crystal_density_diffrn 1.041
_exptl_crystal_density_method 'not measured'
_exptl_crystal_F_000 456
_exptl_crystal_size_max 0.38
_exptl_crystal_size_mid 0.15
_exptl_crystal_size_min 0.12
_refine_diff_density_max 0.486
_refine_diff_density_min -0.253
_refine_diff_density_rms 0.046
_refine_ls_extinction_method none
_refine_ls_goodness_of_fit_ref 1.062
_refine_ls_hydrogen_treatment constr
_refine_ls_matrix_type full
_refine_ls_number_parameters 230
_refine_ls_number_reflns 2430
_refine_ls_number_restraints 38
_refine_ls_restrained_S_all 1.073
_refine_ls_R_factor_all 0.0901
_refine_ls_R_factor_gt 0.0770
_refine_ls_shift/su_max 0.074
_refine_ls_shift/su_mean 0.008
_refine_ls_structure_factor_coef Fsqd
_refine_ls_weighting_details 'calc w=1/[\s^2^(Fo^2^)+(0.1195P)^2^+0.7426P] where P=(Fo^2^+2Fc^2^)/3'
_refine_ls_weighting_scheme calc
_refine_ls_wR_factor_gt 0.2035
_refine_ls_wR_factor_ref 0.2184
_reflns_number_gt 2019
_reflns_number_total 2430
_reflns_threshold_expression >2sigma(I)
_cod_original_sg_symbol_H-M 'P 21/c     '
_cod_database_code 4060231

loop_
_symmetry_equiv_pos_as_xyz
'x, y, z'
'-x, y+1/2, -z+1/2'
'-x, -y, -z'
'x, -y-1/2, z-1/2'

loop_
_atom_site_label
_atom_site_type_symbol
_atom_site_fract_x
_atom_site_fract_y
_atom_site_fract_z
_atom_site_U_iso_or_equiv
_atom_site_adp_type
_atom_site_occupancy
_atom_site_symmetry_multiplicity
_atom_site_calc_flag
_atom_site_refinement_flags
_atom_site_disorder_assembly
_atom_site_disorder_group
B1 B 0.9202(2) 0.26687(17) 0.7100(2) 0.0312(6) Uani 1 1 d . A .
B2 B 0.7763(3) 0.18422(19) 0.6266(3) 0.0395(6) Uani 1 1 d . A .
B3 B 0.9412(3) 0.13308(17) 0.7410(2) 0.0362(6) Uani 1 1 d . A .
B4 B 1.0825(3) 0.20911(18) 0.7548(2) 0.0354(6) Uani 1 1 d . A .
B5 B 0.8078(3) 0.28553(19) 0.5333(2) 0.0352(6) Uani 1 1 d . A .
B6 B 0.7331(3) 0.1657(2) 0.4529(3) 0.0484(8) Uani 1 1 d . . .
B9 B 1.1070(3) 0.1960(2) 0.6089(3) 0.0425(7) Uani 1 1 d . A .
B7 B 0.8395(3) 0.07216(19) 0.5823(3) 0.0481(8) Uani 1 1 d . A .
B8 B 1.0417(3) 0.08899(19) 0.6649(3) 0.0479(7) Uani 1 1 d . . .
B10 B 1.0119(2) 0.30337(17) 0.6204(2) 0.0313(6) Uani 1 1 d . . .
C11 C 0.4079(11) 0.0328(8) 0.2360(12) 0.086(3) Uani 0.70 1 d PU A 1
H11 H 0.3500 -0.0182 0.2510 0.115 Uiso 0.70 1 calc PR A 1
C12 C 0.3468(6) 0.0739(5) 0.1036(8) 0.0535(18) Uani 0.70 1 d PU A 1
H12 H 0.2530 0.0714 0.0425 0.071 Uiso 0.70 1 calc PR A 1
C13 C 0.4405(5) 0.1169(4) 0.0764(5) 0.0676(12) Uani 0.70 1 d PU A 1
H13 H 0.4247 0.1526 -0.0040 0.090 Uiso 0.70 1 calc PR A 1
C14 C 0.5735(3) 0.0983(3) 0.1954(3) 0.0480(9) Uani 0.70 1 d PU A 1
H14 H 0.6541 0.1048 0.1784 0.064 Uiso 0.70 1 calc PR A 1
C15 C 0.5791(4) 0.1610(3) 0.3210(3) 0.0334(7) Uani 0.70 1 d PU A 1
H15 H 0.5490 0.2312 0.2896 0.044 Uiso 0.70 1 calc PR A 1
C16 C 0.4670(7) 0.1082(5) 0.3478(7) 0.0706(17) Uani 0.70 1 d PU A 1
H16A H 0.5069 0.0752 0.4382 0.094 Uiso 0.70 1 calc PR A 1
H16B H 0.3977 0.1570 0.3427 0.094 Uiso 0.70 1 calc PR A 1
C17 C 0.5467(7) -0.0156(4) 0.2409(6) 0.0775(19) Uani 0.70 1 d PU A 1
H17A H 0.5303 -0.0685 0.1721 0.103 Uiso 0.70 1 calc PR A 1
H17B H 0.6148 -0.0370 0.3328 0.103 Uiso 0.70 1 calc PR A 1
C11' C 0.4114(16) 0.0240(12) 0.2443(16) 0.030(3) Uani 0.30 1 d PU A 2
H11' H 0.3527 -0.0325 0.2453 0.040 Uiso 0.30 1 calc PR A 2
C12' C 0.380(2) 0.0790(17) 0.1073(17) 0.086(6) Uani 0.30 1 d PU A 2
H12' H 0.3398 0.0458 0.0217 0.114 Uiso 0.30 1 calc PR A 2
C13' C 0.4134(10) 0.1735(8) 0.1200(10) 0.058(2) Uani 0.30 1 d PU A 2
H13' H 0.3850 0.2221 0.0493 0.077 Uiso 0.30 1 calc PR A 2
C14' C 0.5067(10) 0.1905(7) 0.2704(10) 0.049(2) Uani 0.30 1 d PU A 2
H14' H 0.5269 0.2619 0.3015 0.065 Uiso 0.30 1 calc PR A 2
C15' C 0.6334(8) 0.1180(6) 0.3099(8) 0.0355(16) Uani 0.30 1 d PU A 2
H15' H 0.6707 0.1247 0.2433 0.047 Uiso 0.30 1 calc PR A 2
C16' C 0.5683(11) 0.0079(9) 0.3006(14) 0.056(3) Uani 0.30 1 d PU A 2
H16C H 0.5865 -0.0358 0.2384 0.074 Uiso 0.30 1 calc PR A 2
H16D H 0.6072 -0.0239 0.3918 0.074 Uiso 0.30 1 calc PR A 2
C17' C 0.4284(7) 0.1243(5) 0.3346(7) 0.056(4) Uani 0.30 1 d PU A 2
H17C H 0.3404 0.1540 0.3170 0.074 Uiso 0.30 1 calc PR A 2
H17D H 0.4840 0.1123 0.4335 0.074 Uiso 0.30 1 calc PR A 2
H1 H 0.9161 0.3271 0.7781 0.045(6) Uiso 1 1 d R . .
H2 H 0.6937 0.1832 0.6590 0.054(7) Uiso 1 1 d R . .
H3 H 0.9506 0.0906 0.8324 0.051(7) Uiso 1 1 d R . .
H4 H 1.1698 0.2227 0.8576 0.048(6) Uiso 1 1 d R . .
H5 H 0.7501 0.3520 0.4963 0.055(7) Uiso 1 1 d R . .
H7 H 0.8047 -0.0051 0.5829 0.065(8) Uiso 1 1 d R . .
H8 H 1.1083 0.0208 0.7021 0.070(8) Uiso 1 1 d R . .
H9 H 1.2031 0.1969 0.5983 0.051(7) Uiso 1 1 d R . .
H10 H 1.0492 0.3815 0.6209 0.036(6) Uiso 1 1 d R . .
H56 H 0.8057 0.2394 0.4340 0.049(7) Uiso 1 1 d R . .
H67 H 0.8120 0.1048 0.4659 0.063(8) Uiso 1 1 d R . .
H89 H 1.0348 0.1101 0.5491 0.068(8) Uiso 1 1 d R . .
H910 H 1.0210 0.2591 0.5198 0.043(6) Uiso 1 1 d R . .

loop_
_atom_site_aniso_label
_atom_site_aniso_U_11
_atom_site_aniso_U_22
_atom_site_aniso_U_33
_atom_site_aniso_U_23
_atom_site_aniso_U_13
_atom_site_aniso_U_12
B1 0.0467(14) 0.0265(12) 0.0234(11) -0.0009(8) 0.0188(10) 0.0009(9)
B2 0.0517(15) 0.0387(14) 0.0306(13) 0.0016(10) 0.0209(11) -0.0095(11)
B3 0.0627(16) 0.0261(12) 0.0238(11) 0.0010(9) 0.0233(11) 0.0001(10)
B4 0.0468(14) 0.0334(13) 0.0259(12) 0.0034(9) 0.0166(11) 0.0054(10)
B5 0.0406(13) 0.0353(13) 0.0294(12) 0.0059(9) 0.0157(10) -0.0007(9)
B6 0.0655(18) 0.0485(16) 0.0289(13) 0.0008(11) 0.0197(13) -0.0215(13)
B9 0.0546(16) 0.0436(15) 0.0375(14) 0.0045(11) 0.0281(13) 0.0094(11)
B7 0.089(2) 0.0288(13) 0.0311(13) -0.0044(10) 0.0318(14) -0.0142(12)
B8 0.083(2) 0.0298(14) 0.0415(15) 0.0041(10) 0.0375(15) 0.0128(12)
B10 0.0404(13) 0.0284(12) 0.0254(11) -0.0002(8) 0.0152(10) -0.0008(9)
C11 0.083(5) 0.098(6) 0.079(6) -0.005(4) 0.039(5) -0.056(4)
C12 0.0317(19) 0.048(3) 0.071(4) -0.005(2) 0.015(2) 0.005(2)
C13 0.067(3) 0.072(3) 0.047(2) 0.009(2) 0.012(2) -0.002(2)
C14 0.0424(18) 0.071(2) 0.0313(18) -0.0141(15) 0.0171(15) -0.0175(16)
C15 0.037(2) 0.0277(18) 0.0325(18) 0.0000(14) 0.0136(16) 0.0032(15)
C16 0.051(3) 0.115(5) 0.049(3) -0.006(3) 0.026(2) -0.029(3)
C17 0.078(4) 0.039(3) 0.070(4) -0.006(2) -0.006(3) 0.020(2)
C11' 0.032(5) 0.033(5) 0.029(6) 0.018(4) 0.017(5) 0.016(4)
C12' 0.138(13) 0.096(10) 0.032(6) 0.011(5) 0.046(7) -0.062(9)
C13' 0.068(6) 0.053(5) 0.047(5) 0.004(4) 0.023(4) 0.017(4)
C14' 0.041(5) 0.034(4) 0.056(5) 0.007(4) 0.009(4) 0.006(3)
C15' 0.041(4) 0.031(4) 0.041(5) 0.004(3) 0.024(4) 0.003(3)
C16' 0.038(5) 0.032(5) 0.082(9) -0.018(5) 0.013(6) -0.005(3)
C17' 0.067(9) 0.062(7) 0.046(6) -0.007(5) 0.033(7) -0.003(5)

loop_
_atom_type_symbol
_atom_type_description
_atom_type_scat_dispersion_real
_atom_type_scat_dispersion_imag
_atom_type_scat_source
C C 0.0033 0.0016 'International Tables Vol C Tables 4.2.6.8 and 6.1.1.4'
H H 0.0000 0.0000 'International Tables Vol C Tables 4.2.6.8 and 6.1.1.4'
B B 0.0013 0.0007 'International Tables Vol C Tables 4.2.6.8 and 6.1.1.4'

loop_
_geom_angle_atom_site_label_1
_geom_angle_atom_site_label_2
_geom_angle_atom_site_label_3
_geom_angle
B10 B1 B5 69.49(14)
B10 B1 B2 118.85(16)
B5 B1 B2 61.05(13)
B10 B1 B3 108.41(16)
B5 B1 B3 107.96(16)
B2 B1 B3 60.29(14)
B10 B1 B4 60.96(13)
B5 B1 B4 117.97(16)
B2 B1 B4 114.85(17)
B3 B1 B4 60.24(14)
B10 B1 H1 112.8
B5 B1 H1 114.3
B2 B1 H1 118.7
B3 B1 H1 128.6
B4 B1 H1 117.8
B6 B2 B1 111.96(17)
B6 B2 B7 62.47(16)
B1 B2 B7 106.02(19)
B6 B2 B3 112.8(2)
B1 B2 B3 59.86(13)
B7 B2 B3 58.97(15)
B6 B2 B5 61.21(14)
B1 B2 B5 58.88(13)
B7 B2 B5 104.93(17)
B3 B2 B5 105.94(17)
B6 B2 H2 119.0
B1 B2 H2 120.4
B7 B2 H2 123.4
B3 B2 H2 119.1
B5 B2 H2 125.6
B8 B3 B7 68.92(17)
B8 B3 B1 106.92(16)
B7 B3 B1 107.06(17)
B8 B3 B4 61.08(15)
B7 B3 B4 118.12(17)
B1 B3 B4 59.94(13)
B8 B3 B2 116.74(18)
B7 B3 B2 60.33(16)
B1 B3 B2 59.84(13)
B4 B3 B2 114.18(16)
B8 B3 H3 116.1
B7 B3 H3 114.2
B1 B3 H3 128.2
B4 B3 H3 119.1
B2 B3 H3 117.5
B9 B4 B1 110.19(17)
B9 B4 B3 111.00(18)
B1 B4 B3 59.82(13)
B9 B4 B10 60.92(13)
B1 B4 B10 58.76(12)
B3 B4 B10 106.35(16)
B9 B4 B8 61.33(15)
B1 B4 B8 104.78(18)
B3 B4 B8 58.41(14)
B10 B4 B8 104.70(16)
B9 B4 H4 121.1
B1 B4 H4 120.1
B3 B4 H4 119.4
B10 B4 H4 124.2
B8 B4 H4 125.2
B1 B5 B2 60.06(13)
B1 B5 B6 110.04(17)
B2 B5 B6 57.79(13)
B1 B5 B10 55.17(12)
B2 B5 B10 106.31(16)
B6 B5 B10 119.45(18)
B1 B5 H5 122.3
B2 B5 H5 126.5
B6 B5 H5 118.8
B10 B5 H5 115.7
B1 B5 H56 127.7
B2 B5 H56 101.6
B6 B5 H56 47.4
B10 B5 H56 92.3
H5 B5 H56 108.0
C15' B6 C15 31.3(3)
C15' B6 B2 148.6(3)
C15 B6 B2 127.8(3)
C15' B6 B5 141.8(3)
C15 B6 B5 120.9(2)
B2 B6 B5 61.00(14)
C15' B6 B7 113.9(4)
C15 B6 B7 133.3(2)
B2 B6 B7 59.91(15)
B5 B6 B7 102.98(17)
C15' B6 H56 109.5
C15 B6 H56 110.0
B2 B6 H56 100.5
B5 B6 H56 42.9
B7 B6 H56 113.1
C15' B6 H67 89.3
C15 B6 H67 120.1
B2 B6 H67 98.6
B5 B6 H67 113.7
B7 B6 H67 41.6
H56 B6 H67 93.1
B4 B9 B10 61.24(13)
B4 B9 B8 61.11(14)
B10 B9 B8 104.77(18)
B4 B9 H9 130.2
B10 B9 H9 127.5
B8 B9 H9 125.8
B4 B9 H89 102.6
B10 B9 H89 117.1
B8 B9 H89 44.1
H9 B9 H89 109.4
B4 B9 H910 104.8
B10 B9 H910 45.7
B8 B9 H910 119.0
H9 B9 H910 108.4
H89 B9 H910 96.2
B3 B7 B2 60.70(14)
B3 B7 B6 110.10(18)
B2 B7 B6 57.62(15)
B3 B7 B8 55.37(14)
B2 B7 B8 106.12(17)
B6 B7 B8 117.38(17)
B3 B7 H7 119.1
B2 B7 H7 126.0
B6 B7 H7 122.0
B8 B7 H7 115.1
B3 B7 H67 126.5
B2 B7 H67 92.8
B6 B7 H67 37.7
B8 B7 H67 97.0
H7 B7 H67 114.1
B3 B8 B4 60.51(14)
B3 B8 B9 109.58(17)
B4 B8 B9 57.56(14)
B3 B8 B7 55.71(15)
B4 B8 B7 106.91(17)
B9 B8 B7 117.87(18)
B3 B8 H8 123.1
B4 B8 H8 123.4
B9 B8 H8 117.1
B7 B8 H8 119.2
B3 B8 H89 129.6
B4 B8 H89 103.7
B9 B8 H89 48.8
B7 B8 H89 91.7
H8 B8 H89 105.8
B1 B10 B9 108.90(16)
B1 B10 B4 60.28(13)
B9 B10 B4 57.84(13)
B1 B10 B5 55.34(12)
B9 B10 B5 115.77(16)
B4 B10 B5 106.00(15)
B1 B10 H10 123.8
B9 B10 H10 120.3
B4 B10 H10 128.0
B5 B10 H10 116.3
B1 B10 H910 129.6
B9 B10 H910 46.2
B4 B10 H910 102.1
B5 B10 H910 92.9
H10 B10 H910 104.6
C12 C11 C16 114.6(8)
C12 C11 C17 100.7(7)
C16 C11 C17 100.6(7)
C12 C11 H11 113.2
C16 C11 H11 113.2
C17 C11 H11 113.2
C13 C12 C11 110.1(6)
C13 C12 H12 125.0
C11 C12 H12 125.0
C12 C13 C14 107.1(5)
C12 C13 H13 126.4
C14 C13 H13 126.4
C13 C14 C15 107.9(4)
C13 C14 C17 100.1(3)
C15 C14 C17 98.9(3)
C13 C14 H14 115.9
C15 C14 H14 115.9
C17 C14 H14 115.9
C16 C15 C14 102.2(3)
C16 C15 B6 116.1(3)
C14 C15 B6 113.2(3)
C16 C15 H15 108.3
C14 C15 H15 108.3
B6 C15 H15 108.3
C11 C16 C15 103.5(5)
C11 C16 H16A 111.1
C15 C16 H16A 111.1
C11 C16 H16B 111.1
C15 C16 H16B 111.1
H16A C16 H16B 109.0
C11 C17 C14 86.0(5)
C11 C17 H17A 114.3
C14 C17 H17A 114.3
C11 C17 H17B 114.3
C14 C17 H17B 114.3
H17A C17 H17B 111.5
C12' C11' C16' 99.2(14)
C12' C11' C17' 96.8(12)
C16' C11' C17' 94.2(11)
C12' C11' H11' 120.3
C16' C11' H11' 120.3
C17' C11' H11' 120.3
C13' C12' C11' 114.9(15)
C13' C12' H12' 122.5
C11' C12' H12' 122.5
C12' C13' C14' 106.3(10)
C12' C13' H13' 126.9
C14' C13' H13' 126.9
C13' C14' C15' 106.5(7)
C13' C14' C17' 99.3(7)
C15' C14' C17' 97.9(6)
C13' C14' H14' 116.7
C15' C14' H14' 116.7
C17' C14' H14' 116.7
B6 C15' C14' 99.0(6)
B6 C15' C16' 120.9(7)
C14' C15' C16' 102.5(7)
B6 C15' H15' 111.0
C14' C15' H15' 111.0
C16' C15' H15' 111.0
C11' C16' C15' 106.5(10)
C11' C16' H16C 110.4
C15' C16' H16C 110.5
C11' C16' H16D 110.4
C15' C16' H16D 110.4
H16C C16' H16D 108.6
C14' C17' C11' 96.6(8)
C14' C17' H17C 112.4
C11' C17' H17C 112.4
C14' C17' H17D 112.4
C11' C17' H17D 112.4
H17C C17' H17D 110.0

loop_
_geom_bond_atom_site_label_1
_geom_bond_atom_site_label_2
_geom_bond_distance
B1 B10 1.747(3)
B1 B5 1.751(3)
B1 B2 1.772(3)
B1 B3 1.773(3)
B1 B4 1.775(3)
B1 H1 1.0921
B2 B6 1.731(4)
B2 B7 1.774(4)
B2 B3 1.780(4)
B2 B5 1.789(3)
B2 H2 1.1058
B3 B8 1.742(4)
B3 B7 1.749(3)
B3 B4 1.780(4)
B3 H3 1.0969
B4 B9 1.725(3)
B4 B10 1.787(3)
B4 B8 1.790(4)
B4 H4 1.0965
B5 B6 1.793(4)
B5 B10 1.994(3)
B5 H5 1.0381
B5 H56 1.2212
B6 C15' 1.555(8)
B6 C15 1.632(5)
B6 B7 1.818(4)
B6 H56 1.3207
B6 H67 1.1311
B9 B10 1.781(3)
B9 B8 1.794(4)
B9 H9 1.1055
B9 H89 1.3516
B9 H910 1.2871
B7 B8 1.975(5)
B7 H7 1.0788
B7 H67 1.2286
B8 H8 1.1009
B8 H89 1.2491
B10 H10 1.0968
B10 H910 1.2747
C11 C12 1.381(12)
C11 C16 1.460(13)
C11 C17 1.618(11)
C11 H11 0.9800
C12 C13 1.312(8)
C12 H12 0.9300
C13 C14 1.452(5)
C13 H13 0.9300
C14 C15 1.562(5)
C14 C17 1.633(8)
C14 H14 0.9800
C15 C16 1.542(6)
C15 H15 0.9800
C16 H16A 0.9700
C16 H16B 0.9700
C17 H17A 0.9700
C17 H17B 0.9700
C11' C12' 1.54(2)
C11' C16' 1.545(17)
C11' C17' 1.592(18)
C11' H11' 0.9800
C12' C13' 1.28(2)
C12' H12' 0.9300
C13' C14' 1.487(13)
C13' H13' 0.9300
C14' C15' 1.564(12)
C14' C17' 1.581(11)
C14' H14' 0.9800
C15' C16' 1.586(13)
C15' H15' 0.9800
C16' H16C 0.9700
C16' H16D 0.9700
C17' H17C 0.9700
C17' H17D 0.9700
